data_7132385
loop_
_publ_author_name
'Lin, Lirong'
'Tresp, David S.'
'Spasyuk, Denis M.'
'Lalancette, Roger A.'
'Prokopchuk, Demyan E.'

_publ_section_title
;
 Accessing Ni(0) to Ni(IV) <i>via</i> nickel-carbon-phosphorus bond
 reorganization.
;
_journal_issue 6
_journal_name_full 'Chemical communications (Cambridge, England)'
_journal_page_first 674
_journal_page_last 677
_journal_paper_doi 10.1039/d3cc04687g
_journal_volume 60
_journal_year 2024
_chemical_formula_moiety 'C42 H66 Ni P2'
_chemical_formula_sum 'C42 H66 Ni P2'
_chemical_formula_weight 691.59
_space_group_crystal_system orthorhombic
_space_group_IT_number 61
_space_group_name_Hall '-P 2ac 2ab'
_space_group_name_H-M_alt 'P b c a'
_atom_sites_solution_hydrogens geom
_atom_sites_solution_primary direct
_atom_sites_solution_secondary difmap
_audit_creation_method SHELXL-2018/3
_audit_update_record
;
2023-11-16 deposited with the CCDC.	2023-11-22 downloaded from the CCDC.
;
_cell_angle_alpha 90
_cell_angle_beta 90
_cell_angle_gamma 90
_cell_formula_units_Z 8
_cell_length_a 18.8020(2)
_cell_length_b 17.9299(2)
_cell_length_c 22.3674(2)
_cell_measurement_reflns_used 21337
_cell_measurement_temperature 100(2)
_cell_measurement_theta_max 75.980
_cell_measurement_theta_min 3.922
_cell_volume 7540.45(13)
_computing_cell_refinement 'CrysAlisPro 1.171.42.58a (Rigaku OD, 2022)'
_computing_data_collection 'CrysAlisPro 1.171.42.58a (Rigaku OD, 2022)'
_computing_data_reduction 'CrysAlisPro 1.171.42.58a (Rigaku OD, 2022)'
_computing_molecular_graphics SHELXTL
_computing_publication_material SHELXTL
_computing_structure_refinement 'SHELXL-2018/3 (Sheldrick, 2018)'
_computing_structure_solution 'SHELXL-2018/3 (Sheldrick, 2018)'
_diffrn_ambient_temperature 100(2)
_diffrn_detector 'Hybrid Pixel Array Detector'
_diffrn_detector_area_resol_mean 10.0000
_diffrn_detector_type HyPix
_diffrn_measured_fraction_theta_full 0.999
_diffrn_measured_fraction_theta_max 0.968
_diffrn_measurement_device 'four-circle diffractometer'
_diffrn_measurement_device_type 'XtaLAB Synergy, Dualflex, HyPix'
_diffrn_radiation_monochromator mirror
_diffrn_radiation_probe x-ray
_diffrn_radiation_type 'Cu K\a'
_diffrn_radiation_wavelength 1.54184
_diffrn_reflns_av_R_equivalents 0.1055
_diffrn_reflns_av_unetI/netI 0.0501
_diffrn_reflns_Laue_measured_fraction_full 0.999
_diffrn_reflns_Laue_measured_fraction_max 0.968
_diffrn_reflns_limit_h_max 23
_diffrn_reflns_limit_h_min -22
_diffrn_reflns_limit_k_max 21
_diffrn_reflns_limit_k_min -20
_diffrn_reflns_limit_l_max 28
_diffrn_reflns_limit_l_min -28
_diffrn_reflns_number 81981
_diffrn_reflns_point_group_measured_fraction_full 0.999
_diffrn_reflns_point_group_measured_fraction_max 0.968
_diffrn_reflns_theta_full 67.684
_diffrn_reflns_theta_max 76.471
_diffrn_reflns_theta_min 3.939
_diffrn_source 'micro-focus sealed X-ray tube'
_diffrn_source_type 'PhotonJet (Cu) X-ray Source'
_exptl_absorpt_coefficient_mu 1.733
_exptl_absorpt_correction_T_max 1.000
_exptl_absorpt_correction_T_min 0.730
_exptl_absorpt_correction_type gaussian
_exptl_absorpt_process_details
;
CrysAlisPro 1.171.42.102a (Rigaku Oxford Diffraction, 2023)
Numerical absorption correction based on gaussian integration over
a multifaceted crystal model
Empirical absorption correction using spherical harmonics,
implemented in SCALE3 ABSPACK scaling algorithm.
;
_exptl_crystal_colour yellow
_exptl_crystal_density_diffrn 1.218
_exptl_crystal_description block
_exptl_crystal_F_000 3008
_exptl_crystal_size_max 0.116
_exptl_crystal_size_mid 0.105
_exptl_crystal_size_min 0.079
_refine_diff_density_max 0.386
_refine_diff_density_min -0.381
_refine_diff_density_rms 0.063
_refine_ls_extinction_method none
_refine_ls_goodness_of_fit_ref 1.039
_refine_ls_hydrogen_treatment constr
_refine_ls_matrix_type full
_refine_ls_number_parameters 406
_refine_ls_number_reflns 7670
_refine_ls_number_restraints 0
_refine_ls_restrained_S_all 1.039
_refine_ls_R_factor_all 0.0494
_refine_ls_R_factor_gt 0.0387
_refine_ls_shift/su_max 0.001
_refine_ls_shift/su_mean 0.000
_refine_ls_structure_factor_coef Fsqd
_refine_ls_weighting_details 'w=1/[\s^2^(Fo^2^)+(0.0411P)^2^+4.1527P] where P=(Fo^2^+2Fc^2^)/3'
_refine_ls_weighting_scheme calc
_refine_ls_wR_factor_gt 0.0922
_refine_ls_wR_factor_ref 0.0997
_reflns_Friedel_coverage 0.000
_reflns_number_gt 6341
_reflns_number_total 7670
_reflns_threshold_expression 'I > 2\s(I)'
_cod_data_source_file d3cc04687g3.cif
_cod_data_source_block 231031_RAL_LLR_NO_Br_100K
_cod_depositor_comments 'Adding full bibliography for 7132385--7132386.cif.'
_cod_database_code 7132385
_shelx_shelxl_version_number 2018/3
_shelx_space_group_comment
;
The symmetry employed for this shelxl refinement is uniquely defined
by the following loop, which should always be used as a source of
symmetry information in preference to the above space-group names.
They are only intended as comments.
;
_shelx_estimated_absorpt_t_min 0.819
_shelx_estimated_absorpt_t_max 0.874
_oxdiff_exptl_absorpt_empirical_full_min 0.789
_oxdiff_exptl_absorpt_empirical_full_max 1.312
_oxdiff_exptl_absorpt_empirical_details
;
Empirical correction (ABSPACK) includes:
- Absorption correction using spherical harmonics
- Frame scaling
;

loop_
_space_group_symop_operation_xyz
'x, y, z'
'-x+1/2, -y, z+1/2'
'-x, y+1/2, -z+1/2'
'x+1/2, -y+1/2, -z'
'-x, -y, -z'
'x-1/2, y, -z-1/2'
'x, -y-1/2, z-1/2'
'-x-1/2, y-1/2, z'

loop_
_atom_site_label
_atom_site_type_symbol
_atom_site_fract_x
_atom_site_fract_y
_atom_site_fract_z
_atom_site_U_iso_or_equiv
_atom_site_adp_type
_atom_site_occupancy
_atom_site_site_symmetry_order
_atom_site_calc_flag
_atom_site_refinement_flags_posn
_atom_site_refinement_flags_adp
_atom_site_refinement_flags_occupancy
_atom_site_disorder_assembly
_atom_site_disorder_group
Ni1 Ni 0.41236(2) 0.53430(2) 0.34311(2) 0.01424(9) Uani 1 1 d . . . . .
P1 P 0.39530(2) 0.64813(3) 0.37120(2) 0.01547(11) Uani 1 1 d . . . . .
P2 P 0.44899(2) 0.43371(3) 0.30050(2) 0.01589(11) Uani 1 1 d . . . . .
C41 C 0.25329(9) 0.52871(10) 0.31891(8) 0.0175(4) Uani 1 1 d . . . . .
H41 H 0.261645 0.554021 0.282261 0.021 Uiso 1 1 calc R U . . .
C33 C 0.51573(9) 0.56340(10) 0.33872(8) 0.0159(3) Uani 1 1 d . . . . .
H33 H 0.523750 0.580923 0.296813 0.019 Uiso 1 1 calc R U . . .
C26 C 0.56813(9) 0.49797(10) 0.34833(8) 0.0171(4) Uani 1 1 d . . . . .
C36 C 0.31211(9) 0.50721(10) 0.35371(8) 0.0162(3) Uani 1 1 d . . . . .
C19 C 0.43455(10) 0.43047(10) 0.21834(8) 0.0188(4) Uani 1 1 d . . . . .
H19 H 0.460669 0.386040 0.202590 0.023 Uiso 1 1 calc R U . . .
C32 C 0.53720(9) 0.62930(10) 0.37940(7) 0.0168(3) Uani 1 1 d . . . . .
C30 C 0.66543(10) 0.58862(11) 0.37588(8) 0.0218(4) Uani 1 1 d . . . . .
H30 H 0.714985 0.604952 0.366282 0.026 Uiso 1 1 calc R U . . .
C37 C 0.29437(10) 0.46754(11) 0.40620(8) 0.0202(4) Uani 1 1 d . . . . .
H37 H 0.331953 0.450224 0.430966 0.024 Uiso 1 1 calc R U . . .
C28 C 0.58558(9) 0.53866(10) 0.45550(8) 0.0178(4) Uani 1 1 d . . . . .
H28 H 0.582641 0.522087 0.498118 0.021 Uiso 1 1 calc R U . . .
C13 C 0.41809(10) 0.34139(10) 0.32718(8) 0.0193(4) Uani 1 1 d . . . . .
H13 H 0.364924 0.342624 0.326530 0.023 Uiso 1 1 calc R U . . .
C7 C 0.34024(9) 0.69908(10) 0.31666(8) 0.0173(4) Uani 1 1 d . . . . .
H7 H 0.289873 0.683900 0.324316 0.021 Uiso 1 1 calc R U . . .
C11 C 0.30598(10) 0.70477(11) 0.20781(8) 0.0207(4) Uani 1 1 d . . . . .
H11A H 0.319559 0.688582 0.167060 0.025 Uiso 1 1 calc R U . . .
H11B H 0.257647 0.685545 0.216226 0.025 Uiso 1 1 calc R U . . .
C25 C 0.54677(9) 0.43301(11) 0.30746(8) 0.0200(4) Uani 1 1 d . . . . .
H25A H 0.562903 0.385128 0.324829 0.024 Uiso 1 1 calc R U . . .
H25B H 0.569018 0.438927 0.267627 0.024 Uiso 1 1 calc R U . . .
C12 C 0.35843(9) 0.67234(10) 0.25319(8) 0.0188(4) Uani 1 1 d . . . . .
H12A H 0.407349 0.688119 0.242797 0.023 Uiso 1 1 calc R U . . .
H12B H 0.356557 0.617191 0.251708 0.023 Uiso 1 1 calc R U . . .
C27 C 0.56435(9) 0.47418(10) 0.41439(8) 0.0178(4) Uani 1 1 d . . . . .
H27A H 0.515345 0.457981 0.424039 0.021 Uiso 1 1 calc R U . . .
H27B H 0.596643 0.431395 0.421172 0.021 Uiso 1 1 calc R U . . .
C1 C 0.35561(10) 0.66619(11) 0.44630(8) 0.0197(4) Uani 1 1 d . . . . .
H1 H 0.368796 0.622374 0.471641 0.024 Uiso 1 1 calc R U . . .
C35 C 0.48386(9) 0.69220(10) 0.36841(8) 0.0186(4) Uani 1 1 d . . . . .
H35A H 0.492089 0.715457 0.328865 0.022 Uiso 1 1 calc R U . . .
H35B H 0.488180 0.731063 0.399641 0.022 Uiso 1 1 calc R U . . .
C31 C 0.61414(10) 0.65400(11) 0.36588(8) 0.0201(4) Uani 1 1 d . . . . .
H31A H 0.617564 0.671299 0.323942 0.024 Uiso 1 1 calc R U . . .
H31B H 0.627360 0.696032 0.392346 0.024 Uiso 1 1 calc R U . . .
C14 C 0.44037(10) 0.32819(10) 0.39260(8) 0.0209(4) Uani 1 1 d . . . . .
H14A H 0.492921 0.327040 0.395244 0.025 Uiso 1 1 calc R U . . .
H14B H 0.423134 0.370009 0.417608 0.025 Uiso 1 1 calc R U . . .
C29 C 0.66189(10) 0.56373(11) 0.44144(8) 0.0211(4) Uani 1 1 d . . . . .
H29A H 0.675536 0.605560 0.467960 0.025 Uiso 1 1 calc R U . . .
H29B H 0.695379 0.521999 0.448329 0.025 Uiso 1 1 calc R U . . .
C24 C 0.35546(10) 0.42008(12) 0.20329(8) 0.0231(4) Uani 1 1 d . . . . .
H24A H 0.337995 0.373497 0.221966 0.028 Uiso 1 1 calc R U . . .
H24B H 0.327892 0.462161 0.220149 0.028 Uiso 1 1 calc R U . . .
C20 C 0.46408(10) 0.49952(11) 0.18644(8) 0.0228(4) Uani 1 1 d . . . . .
H20A H 0.440597 0.544735 0.202425 0.027 Uiso 1 1 calc R U . . .
H20B H 0.515694 0.503723 0.194500 0.027 Uiso 1 1 calc R U . . .
C34 C 0.53447(10) 0.60411(10) 0.44536(7) 0.0183(4) Uani 1 1 d . . . . .
H34A H 0.547899 0.646233 0.471646 0.022 Uiso 1 1 calc R U . . .
H34B H 0.485418 0.588718 0.455700 0.022 Uiso 1 1 calc R U . . .
C40 C 0.18312(10) 0.51443(11) 0.33591(8) 0.0206(4) Uani 1 1 d . . . . .
H40 H 0.145136 0.530741 0.311144 0.025 Uiso 1 1 calc R U . . .
C39 C 0.16834(10) 0.47668(11) 0.38858(9) 0.0228(4) Uani 1 1 d . . . . .
H39 H 0.120634 0.467547 0.400494 0.027 Uiso 1 1 calc R U . . .
C42 C 0.64493(9) 0.52360(11) 0.33523(8) 0.0208(4) Uani 1 1 d . . . . .
H42A H 0.678118 0.481515 0.341770 0.025 Uiso 1 1 calc R U . . .
H42B H 0.648804 0.539221 0.292899 0.025 Uiso 1 1 calc R U . . .
C8 C 0.34197(11) 0.78471(10) 0.31982(9) 0.0224(4) Uani 1 1 d . . . . .
H8A H 0.328433 0.801281 0.360480 0.027 Uiso 1 1 calc R U . . .
H8B H 0.390767 0.802702 0.311563 0.027 Uiso 1 1 calc R U . . .
C10 C 0.30537(11) 0.78985(11) 0.21064(9) 0.0251(4) Uani 1 1 d . . . . .
H10A H 0.268503 0.809264 0.183139 0.030 Uiso 1 1 calc R U . . .
H10B H 0.352022 0.809193 0.197203 0.030 Uiso 1 1 calc R U . . .
C6 C 0.27366(10) 0.66655(11) 0.44342(8) 0.0223(4) Uani 1 1 d . . . . .
H6A H 0.257371 0.709832 0.419586 0.027 Uiso 1 1 calc R U . . .
H6B H 0.256822 0.620562 0.423433 0.027 Uiso 1 1 calc R U . . .
C38 C 0.22494(11) 0.45252(11) 0.42350(9) 0.0248(4) Uani 1 1 d . . . . .
H6 H 0.216087 0.425631 0.459336 0.030 Uiso 1 1 calc R U . . .
C18 C 0.44098(11) 0.27468(11) 0.28856(9) 0.0260(4) Uani 1 1 d . . . . .
H18A H 0.423132 0.281768 0.247309 0.031 Uiso 1 1 calc R U . . .
H18B H 0.493561 0.272703 0.286868 0.031 Uiso 1 1 calc R U . . .
C23 C 0.34327(11) 0.41640(12) 0.13554(8) 0.0271(4) Uani 1 1 d . . . . .
H23A H 0.366423 0.371102 0.119356 0.033 Uiso 1 1 calc R U . . .
H23B H 0.291638 0.412668 0.127409 0.033 Uiso 1 1 calc R U . . .
C2 C 0.38317(11) 0.73517(12) 0.47959(9) 0.0253(4) Uani 1 1 d . . . . .
H2A H 0.435468 0.731665 0.483886 0.030 Uiso 1 1 calc R U . . .
H2B H 0.372312 0.780417 0.455916 0.030 Uiso 1 1 calc R U . . .
C3 C 0.34920(12) 0.74213(13) 0.54158(9) 0.0300(5) Uani 1 1 d . . . . .
H3A H 0.365916 0.700574 0.567112 0.036 Uiso 1 1 calc R U . . .
H3B H 0.364783 0.789434 0.560268 0.036 Uiso 1 1 calc R U . . .
C5 C 0.24208(11) 0.67099(12) 0.50638(8) 0.0273(4) Uani 1 1 d . . . . .
H5A H 0.189523 0.671965 0.503761 0.033 Uiso 1 1 calc R U . . .
H5B H 0.256055 0.626177 0.529414 0.033 Uiso 1 1 calc R U . . .
C9 C 0.29031(11) 0.81774(11) 0.27393(9) 0.0249(4) Uani 1 1 d . . . . .
H9A H 0.241034 0.804242 0.285161 0.030 Uiso 1 1 calc R U . . .
H9B H 0.294109 0.872808 0.274663 0.030 Uiso 1 1 calc R U . . .
C15 C 0.41031(11) 0.25514(11) 0.41650(9) 0.0266(4) Uani 1 1 d . . . . .
H15A H 0.357719 0.257848 0.416856 0.032 Uiso 1 1 calc R U . . .
H15B H 0.426623 0.247701 0.458163 0.032 Uiso 1 1 calc R U . . .
C4 C 0.26805(12) 0.74064(13) 0.53867(9) 0.0302(5) Uani 1 1 d . . . . .
H4A H 0.248369 0.741567 0.579711 0.036 Uiso 1 1 calc R U . . .
H4B H 0.250801 0.785538 0.517371 0.036 Uiso 1 1 calc R U . . .
C22 C 0.37312(12) 0.48493(13) 0.10410(9) 0.0308(5) Uani 1 1 d . . . . .
H22A H 0.346338 0.529721 0.116866 0.037 Uiso 1 1 calc R U . . .
H22B H 0.367227 0.479355 0.060342 0.037 Uiso 1 1 calc R U . . .
C17 C 0.41275(12) 0.20076(11) 0.31319(10) 0.0299(5) Uani 1 1 d . . . . .
H17A H 0.360250 0.200086 0.309821 0.036 Uiso 1 1 calc R U . . .
H17B H 0.431687 0.159185 0.288805 0.036 Uiso 1 1 calc R U . . .
C21 C 0.45178(11) 0.49510(13) 0.11881(9) 0.0283(4) Uani 1 1 d . . . . .
H21A H 0.469380 0.541400 0.099763 0.034 Uiso 1 1 calc R U . . .
H21B H 0.479155 0.452715 0.102228 0.034 Uiso 1 1 calc R U . . .
C16 C 0.43375(13) 0.18893(12) 0.37843(10) 0.0323(5) Uani 1 1 d . . . . .
H16A H 0.411226 0.142783 0.393659 0.039 Uiso 1 1 calc R U . . .
H16B H 0.485974 0.182919 0.381333 0.039 Uiso 1 1 calc R U . . .

loop_
_atom_site_aniso_label
_atom_site_aniso_U_11
_atom_site_aniso_U_22
_atom_site_aniso_U_33
_atom_site_aniso_U_23
_atom_site_aniso_U_13
_atom_site_aniso_U_12
Ni1 0.01098(15) 0.01621(17) 0.01554(16) -0.00124(11) 0.00002(11) 0.00016(11)
P1 0.0143(2) 0.0165(2) 0.0157(2) -0.00054(16) -0.00010(16) 0.00037(16)
P2 0.0136(2) 0.0182(2) 0.0159(2) -0.00258(16) -0.00009(16) 0.00082(16)
C41 0.0156(8) 0.0201(9) 0.0168(8) -0.0006(7) -0.0001(7) -0.0001(7)
C33 0.0129(8) 0.0192(9) 0.0156(8) 0.0002(6) -0.0001(6) -0.0006(7)
C26 0.0114(8) 0.0217(9) 0.0183(8) -0.0010(7) -0.0007(6) -0.0002(7)
C36 0.0156(8) 0.0150(9) 0.0179(8) -0.0028(7) 0.0008(6) 0.0016(7)
C19 0.0180(9) 0.0218(10) 0.0167(8) -0.0035(7) 0.0008(7) -0.0008(7)
C32 0.0148(8) 0.0189(9) 0.0166(8) 0.0025(7) 0.0001(6) -0.0027(7)
C30 0.0125(8) 0.0312(11) 0.0216(9) 0.0058(8) -0.0004(7) -0.0051(7)
C37 0.0169(9) 0.0238(10) 0.0200(9) 0.0020(7) -0.0013(7) -0.0003(7)
C28 0.0169(9) 0.0222(10) 0.0142(8) 0.0024(7) -0.0023(6) -0.0032(7)
C13 0.0190(9) 0.0179(9) 0.0209(9) -0.0035(7) -0.0013(7) 0.0004(7)
C7 0.0162(8) 0.0188(9) 0.0169(8) -0.0006(7) 0.0001(6) 0.0002(7)
C11 0.0190(9) 0.0261(10) 0.0170(8) 0.0021(7) -0.0010(7) -0.0029(7)
C25 0.0161(9) 0.0247(10) 0.0194(8) -0.0030(7) 0.0013(7) 0.0035(7)
C12 0.0164(8) 0.0208(9) 0.0191(8) -0.0001(7) 0.0000(7) -0.0013(7)
C27 0.0150(8) 0.0200(9) 0.0183(8) 0.0013(7) -0.0008(7) 0.0003(7)
C1 0.0201(9) 0.0217(10) 0.0173(8) -0.0011(7) -0.0001(7) 0.0032(7)
C35 0.0184(9) 0.0195(9) 0.0179(8) 0.0007(7) -0.0011(7) -0.0028(7)
C31 0.0162(9) 0.0247(10) 0.0195(8) 0.0042(7) -0.0022(7) -0.0059(7)
C14 0.0218(9) 0.0194(10) 0.0215(9) -0.0003(7) -0.0023(7) 0.0004(7)
C29 0.0162(9) 0.0255(10) 0.0216(9) 0.0038(7) -0.0048(7) -0.0031(7)
C24 0.0195(9) 0.0315(11) 0.0182(9) -0.0014(8) -0.0007(7) -0.0043(8)
C20 0.0202(9) 0.0275(10) 0.0207(9) -0.0005(7) 0.0008(7) -0.0040(8)
C34 0.0184(9) 0.0213(9) 0.0153(8) 0.0012(7) -0.0008(7) -0.0030(7)
C40 0.0139(8) 0.0249(10) 0.0230(9) -0.0021(7) -0.0036(7) 0.0015(7)
C39 0.0134(8) 0.0278(10) 0.0272(9) -0.0003(8) 0.0014(7) -0.0035(7)
C42 0.0124(8) 0.0299(11) 0.0200(9) 0.0031(7) 0.0008(7) 0.0016(7)
C8 0.0246(10) 0.0169(10) 0.0257(9) -0.0009(7) -0.0050(8) 0.0019(7)
C10 0.0244(10) 0.0255(11) 0.0253(10) 0.0064(8) -0.0032(8) -0.0030(8)
C6 0.0206(9) 0.0268(10) 0.0194(9) -0.0007(7) 0.0027(7) 0.0012(7)
C38 0.0226(10) 0.0301(11) 0.0218(9) 0.0063(8) 0.0009(7) -0.0029(8)
C18 0.0303(11) 0.0222(10) 0.0253(10) -0.0067(8) 0.0015(8) 0.0015(8)
C23 0.0225(10) 0.0387(12) 0.0202(9) -0.0009(8) -0.0028(7) -0.0071(8)
C2 0.0252(10) 0.0289(11) 0.0218(9) -0.0063(8) -0.0011(8) 0.0027(8)
C3 0.0353(12) 0.0345(12) 0.0201(9) -0.0070(8) -0.0019(8) 0.0069(9)
C5 0.0259(10) 0.0343(12) 0.0218(9) 0.0033(8) 0.0055(8) 0.0075(9)
C9 0.0276(10) 0.0193(10) 0.0277(10) 0.0011(8) -0.0057(8) 0.0025(8)
C15 0.0316(11) 0.0233(11) 0.0249(10) 0.0014(8) -0.0041(8) -0.0045(8)
C4 0.0347(12) 0.0359(12) 0.0201(9) -0.0026(8) 0.0039(8) 0.0120(9)
C22 0.0300(11) 0.0414(13) 0.0208(9) 0.0051(9) -0.0034(8) -0.0046(9)
C17 0.0404(12) 0.0184(10) 0.0310(11) -0.0061(8) -0.0041(9) 0.0001(8)
C21 0.0288(11) 0.0371(12) 0.0190(9) 0.0018(8) 0.0024(8) -0.0077(9)
C16 0.0434(13) 0.0180(10) 0.0355(11) 0.0014(8) -0.0090(10) -0.0014(9)

loop_
_atom_type_symbol
_atom_type_description
_atom_type_scat_dispersion_real
_atom_type_scat_dispersion_imag
_atom_type_scat_source
C C 0.0181 0.0091 'International Tables Vol C Tables 4.2.6.8 and 6.1.1.4'
H H 0.0000 0.0000 'International Tables Vol C Tables 4.2.6.8 and 6.1.1.4'
P P 0.2955 0.4335 'International Tables Vol C Tables 4.2.6.8 and 6.1.1.4'
Ni Ni -3.0029 0.5091 'International Tables Vol C Tables 4.2.6.8 and 6.1.1.4'

loop_
_geom_angle_atom_site_label_1
_geom_angle_atom_site_label_2
_geom_angle_atom_site_label_3
_geom_angle
_geom_angle_site_symmetry_1
_geom_angle_site_symmetry_3
_geom_angle_publ_flag
C36 Ni1 C33 175.81(7) . . ?
C36 Ni1 P2 98.83(5) . . ?
C33 Ni1 P2 83.50(5) . . ?
C36 Ni1 P1 93.22(5) . . ?
C33 Ni1 P1 84.99(5) . . ?
P2 Ni1 P1 165.47(2) . . ?
C7 P1 C35 105.82(8) . . ?
C7 P1 C1 106.57(8) . . ?
C35 P1 C1 108.49(8) . . ?
C7 P1 Ni1 111.07(6) . . ?
C35 P1 Ni1 105.13(6) . . ?
C1 P1 Ni1 119.03(6) . . ?
C25 P2 C13 106.21(9) . . ?
C25 P2 C19 103.23(8) . . ?
C13 P2 C19 104.16(8) . . ?
C25 P2 Ni1 106.68(6) . . ?
C13 P2 Ni1 120.36(6) . . ?
C19 P2 Ni1 114.66(6) . . ?
C40 C41 C36 122.81(17) . . ?
C32 C33 C26 109.37(14) . . ?
C32 C33 Ni1 114.92(11) . . ?
C26 C33 Ni1 114.28(12) . . ?
C25 C26 C27 110.46(15) . . ?
C25 C26 C42 110.96(15) . . ?
C27 C26 C42 107.94(14) . . ?
C25 C26 C33 109.03(14) . . ?
C27 C26 C33 108.31(14) . . ?
C42 C26 C33 110.10(15) . . ?
C41 C36 C37 114.36(16) . . ?
C41 C36 Ni1 128.40(13) . . ?
C37 C36 Ni1 116.88(13) . . ?
C20 C19 C24 110.27(15) . . ?
C20 C19 P2 112.47(12) . . ?
C24 C19 P2 111.22(12) . . ?
C35 C32 C31 111.82(15) . . ?
C35 C32 C34 110.34(14) . . ?
C31 C32 C34 107.62(14) . . ?
C35 C32 C33 107.34(14) . . ?
C31 C32 C33 110.43(14) . . ?
C34 C32 C33 109.30(14) . . ?
C42 C30 C31 109.74(15) . . ?
C42 C30 C29 109.63(15) . . ?
C31 C30 C29 109.53(15) . . ?
C38 C37 C36 123.47(17) . . ?
C27 C28 C34 109.01(14) . . ?
C27 C28 C29 109.98(15) . . ?
C34 C28 C29 109.34(15) . . ?
C18 C13 C14 109.77(16) . . ?
C18 C13 P2 115.24(13) . . ?
C14 C13 P2 110.97(12) . . ?
C12 C7 C8 110.44(15) . . ?
C12 C7 P1 109.38(12) . . ?
C8 C7 P1 116.93(12) . . ?
C10 C11 C12 110.92(15) . . ?
C26 C25 P2 107.82(12) . . ?
C11 C12 C7 110.54(15) . . ?
C28 C27 C26 110.82(15) . . ?
C2 C1 C6 110.76(15) . . ?
C2 C1 P1 116.21(13) . . ?
C6 C1 P1 111.26(12) . . ?
C32 C35 P1 105.70(12) . . ?
C30 C31 C32 109.96(15) . . ?
C15 C14 C13 111.38(15) . . ?
C30 C29 C28 108.74(14) . . ?
C23 C24 C19 111.49(15) . . ?
C21 C20 C19 111.30(16) . . ?
C28 C34 C32 110.15(14) . . ?
C39 C40 C41 120.67(17) . . ?
C40 C39 C38 118.45(17) . . ?
C30 C42 C26 110.49(15) . . ?
C9 C8 C7 109.99(15) . . ?
C11 C10 C9 111.53(15) . . ?
C5 C6 C1 110.45(15) . . ?
C37 C38 C39 120.21(17) . . ?
C17 C18 C13 112.00(16) . . ?
C22 C23 C24 111.49(17) . . ?
C3 C2 C1 111.36(17) . . ?
C4 C3 C2 112.12(16) . . ?
C4 C5 C6 110.76(17) . . ?
C10 C9 C8 112.13(16) . . ?
C14 C15 C16 111.45(17) . . ?
C5 C4 C3 110.78(17) . . ?
C23 C22 C21 110.73(17) . . ?
C16 C17 C18 112.01(17) . . ?
C22 C21 C20 111.43(16) . . ?
C15 C16 C17 110.53(17) . . ?

loop_
_geom_bond_atom_site_label_1
_geom_bond_atom_site_label_2
_geom_bond_distance
_geom_bond_site_symmetry_2
_geom_bond_publ_flag
Ni1 C36 1.9609(18) . ?
Ni1 C33 2.0148(17) . ?
Ni1 P2 2.1530(5) . ?
Ni1 P1 2.1595(5) . ?
P1 C7 1.8424(18) . ?
P1 C35 1.8441(18) . ?
P1 C1 1.8665(18) . ?
P2 C25 1.8450(18) . ?
P2 C13 1.8531(19) . ?
P2 C19 1.8585(18) . ?
C41 C40 1.397(3) . ?
C41 C36 1.406(2) . ?
C33 C32 1.545(2) . ?
C33 C26 1.547(2) . ?
C26 C25 1.534(3) . ?
C26 C27 1.540(2) . ?
C26 C42 1.543(2) . ?
C36 C37 1.413(3) . ?
C19 C20 1.533(3) . ?
C19 C24 1.536(3) . ?
C32 C35 1.529(3) . ?
C32 C31 1.543(2) . ?
C32 C34 1.544(2) . ?
C30 C42 1.528(3) . ?
C30 C31 1.534(3) . ?
C30 C29 1.534(2) . ?
C37 C38 1.388(3) . ?
C28 C27 1.530(3) . ?
C28 C34 1.534(3) . ?
C28 C29 1.536(2) . ?
C13 C18 1.537(3) . ?
C13 C14 1.540(3) . ?
C7 C12 1.537(2) . ?
C7 C8 1.537(3) . ?
C11 C10 1.527(3) . ?
C11 C12 1.530(2) . ?
C1 C2 1.534(3) . ?
C1 C6 1.542(3) . ?
C14 C15 1.524(3) . ?
C24 C23 1.534(3) . ?
C20 C21 1.532(3) . ?
C40 C39 1.387(3) . ?
C39 C38 1.389(3) . ?
C8 C9 1.532(3) . ?
C10 C9 1.528(3) . ?
C6 C5 1.530(3) . ?
C18 C17 1.530(3) . ?
C23 C22 1.523(3) . ?
C2 C3 1.532(3) . ?
C3 C4 1.527(3) . ?
C5 C4 1.523(3) . ?
C15 C16 1.526(3) . ?
C22 C21 1.526(3) . ?
C17 C16 1.526(3) . ?
